data_1565485
loop_
_publ_author_name
'Qian, Zhe'
'Zhang, Ying'
'Jia, Ai-Quan'
'Shi, Hua-Tian'
'Zhang, Qian-Feng'

_publ_section_title
;
 Syntheses, molecular structures, and spectroscopic properties of
 manganese(II)/(III) complexes with tetraphenylimidodiphosphinato and
 bi-pyridine or salicylaldehyde ligands
;
_journal_name_full 'Inorganica Chimica Acta'
_journal_page_first 119298
_journal_paper_doi 10.1016/j.ica.2019.119298
_journal_volume 502
_journal_year 2020
_chemical_formula_sum 'C64 H56 Cl2 Mn2 N2 O10 P4'
_chemical_formula_weight 1317.76
_space_group_crystal_system triclinic
_space_group_IT_number 2
_space_group_name_Hall '-P 1'
_space_group_name_H-M_alt 'P -1'
_atom_sites_solution_hydrogens mixed
_audit_creation_method SHELXL-2014/7
_cell_angle_alpha 113.453(4)
_cell_angle_beta 97.147(5)
_cell_angle_gamma 100.949(4)
_cell_formula_units_Z 1
_cell_length_a 9.236(3)
_cell_length_b 13.596(5)
_cell_length_c 13.882(5)
_cell_measurement_reflns_used 2739
_cell_measurement_temperature 296(2)
_cell_measurement_theta_max 25.40
_cell_measurement_theta_min 2.30
_cell_volume 1530.9(9)
_computing_cell_refinement 'Bruker SAINT'
_computing_data_collection 'Bruker APEX2'
_computing_data_reduction 'Bruker SAINT'
_computing_molecular_graphics 'Bruker SHELXTL'
_computing_publication_material 'Bruker SHELXTL'
_computing_structure_refinement 'SHELXL-2014/7 (Sheldrick, 2014)'
_computing_structure_solution 'SHELXS-97 (Sheldrick 2008)'
_diffrn_ambient_temperature 296(2)
_diffrn_measured_fraction_theta_full 0.981
_diffrn_measured_fraction_theta_max 0.958
_diffrn_measurement_device_type 'Bruker APEX-II CCD'
_diffrn_measurement_method '\f and \w scans'
_diffrn_radiation_type MoK\a
_diffrn_radiation_wavelength 0.71073
_diffrn_reflns_av_R_equivalents 0.0208
_diffrn_reflns_av_unetI/netI 0.0488
_diffrn_reflns_Laue_measured_fraction_full 0.981
_diffrn_reflns_Laue_measured_fraction_max 0.958
_diffrn_reflns_limit_h_max 11
_diffrn_reflns_limit_h_min -11
_diffrn_reflns_limit_k_max 15
_diffrn_reflns_limit_k_min -17
_diffrn_reflns_limit_l_max 17
_diffrn_reflns_limit_l_min -8
_diffrn_reflns_number 9620
_diffrn_reflns_point_group_measured_fraction_full 0.981
_diffrn_reflns_point_group_measured_fraction_max 0.958
_diffrn_reflns_theta_full 25.242
_diffrn_reflns_theta_max 27.490
_diffrn_reflns_theta_min 2.474
_exptl_absorpt_coefficient_mu 0.664
_exptl_absorpt_correction_type none
_exptl_crystal_colour brown
_exptl_crystal_density_diffrn 1.429
_exptl_crystal_description block
_exptl_crystal_F_000 678
_exptl_crystal_size_max 0.250
_exptl_crystal_size_mid 0.230
_exptl_crystal_size_min 0.190
_refine_diff_density_max 0.411
_refine_diff_density_min -0.260
_refine_diff_density_rms 0.055
_refine_ls_extinction_coef .
_refine_ls_extinction_method none
_refine_ls_goodness_of_fit_ref 1.060
_refine_ls_hydrogen_treatment mixed
_refine_ls_matrix_type full
_refine_ls_number_parameters 384
_refine_ls_number_reflns 6724
_refine_ls_number_restraints 0
_refine_ls_restrained_S_all 1.060
_refine_ls_R_factor_all 0.0642
_refine_ls_R_factor_gt 0.0434
_refine_ls_shift/su_max 0.001
_refine_ls_shift/su_mean 0.000
_refine_ls_structure_factor_coef Fsqd
_refine_ls_weighting_details 'w=1/[\s^2^(Fo^2^)+(0.0460P)^2^+0.1632P] where P=(Fo^2^+2Fc^2^)/3'
_refine_ls_weighting_scheme calc
_refine_ls_wR_factor_gt 0.0979
_refine_ls_wR_factor_ref 0.1102
_reflns_Friedel_coverage 0.000
_reflns_Friedel_fraction_full .
_reflns_Friedel_fraction_max .
_reflns_number_gt 4887
_reflns_number_total 6724
_reflns_threshold_expression 'I > 2\s(I)'
_cod_data_source_file 4.cif
_cod_data_source_block p-1
_cod_original_cell_volume 1531.0(10)
_cod_database_code 1565485
_shelx_shelxl_version_number 2014/7
_shelx_space_group_comment
; 
The symmetry employed for this shelxl refinement is uniquely defined 
by the following loop, which should always be used as a source of 
symmetry information in preference to the above space-group names. 
They are only intended as comments. 
;
_shelx_estimated_absorpt_t_min 0.852
_shelx_estimated_absorpt_t_max 0.884

loop_
_space_group_symop_operation_xyz
'x, y, z'
'-x, -y, -z'

loop_
_atom_site_label
_atom_site_type_symbol
_atom_site_fract_x
_atom_site_fract_y
_atom_site_fract_z
_atom_site_U_iso_or_equiv
_atom_site_adp_type
_atom_site_occupancy
_atom_site_site_symmetry_order
_atom_site_calc_flag
_atom_site_refinement_flags_posn
_atom_site_refinement_flags_adp
_atom_site_refinement_flags_occupancy
_atom_site_disorder_assembly
_atom_site_disorder_group
Mn1 Mn 0.17115(4) 0.56207(3) 0.07518(3) 0.03491(12) Uani 1 1 d . . . . .
Cl1 Cl -0.26788(12) 0.56506(7) 0.49009(6) 0.0791(3) Uani 1 1 d . . . . .
P1 P 0.25191(7) 0.82714(5) 0.15032(5) 0.03294(15) Uani 1 1 d . . . . .
P2 P 0.40194(7) 0.75488(5) 0.29578(5) 0.03315(15) Uani 1 1 d . . . . .
O1 O 0.32621(19) 0.63287(12) 0.22430(13) 0.0386(4) Uani 1 1 d . . . . .
O2 O 0.12308(19) 0.72231(12) 0.09255(13) 0.0422(4) Uani 1 1 d . . . . .
O3 O 0.1647(2) 0.38313(15) 0.04540(17) 0.0549(5) Uani 1 1 d . . . . .
H3O H 0.080(4) 0.338(3) 0.002(3) 0.093(13) Uiso 1 1 d . . . . .
O4 O -0.05779(18) 0.51135(13) 0.09315(12) 0.0390(4) Uani 1 1 d . . . . .
O5 O -0.3708(2) 0.43590(17) -0.00546(15) 0.0553(5) Uani 1 1 d . . . . .
N1 N 0.3575(2) 0.84167(16) 0.25580(16) 0.0406(5) Uani 1 1 d . . . . .
C1 C -0.1083(3) 0.51982(18) 0.18000(19) 0.0375(6) Uani 1 1 d . . . . .
C2 C -0.0066(3) 0.5506(2) 0.2783(2) 0.0525(7) Uani 1 1 d . . . . .
H2 H 0.0965 0.5631 0.2804 0.063 Uiso 1 1 calc R U . . .
C3 C -0.0550(4) 0.5626(3) 0.3704(2) 0.0617(8) Uani 1 1 d . . . . .
H3 H 0.0152 0.5821 0.4335 0.074 Uiso 1 1 calc R U . . .
C4 C -0.2083(4) 0.5458(2) 0.3708(2) 0.0522(7) Uani 1 1 d . . . . .
C5 C -0.3104(3) 0.5169(2) 0.2785(2) 0.0503(7) Uani 1 1 d . . . . .
H5 H -0.4126 0.5074 0.2792 0.060 Uiso 1 1 calc R U . . .
C6 C -0.2638(3) 0.5009(2) 0.1817(2) 0.0420(6) Uani 1 1 d . . . . .
C7 C -0.3821(3) 0.4645(3) 0.0879(2) 0.0562(7) Uani 1 1 d . . . . .
H7 H -0.4793 0.4624 0.0998 0.067 Uiso 1 1 calc R U . . .
C8 C 0.1939(4) 0.3443(3) 0.1228(3) 0.0847(12) Uani 1 1 d . . . . .
H8A H 0.2811 0.3950 0.1775 0.127 Uiso 1 1 calc R U . . .
H8B H 0.2125 0.2725 0.0894 0.127 Uiso 1 1 calc R U . . .
H8C H 0.1081 0.3386 0.1547 0.127 Uiso 1 1 calc R U . . .
C9 C 0.6051(3) 0.77886(19) 0.3164(2) 0.0386(6) Uani 1 1 d . . . . .
C10 C 0.6695(3) 0.7576(2) 0.2273(2) 0.0524(7) Uani 1 1 d . . . . .
H10 H 0.6073 0.7278 0.1590 0.063 Uiso 1 1 calc R U . . .
C11 C 0.8238(4) 0.7798(3) 0.2388(3) 0.0661(9) Uani 1 1 d . . . . .
H11 H 0.8654 0.7653 0.1785 0.079 Uiso 1 1 calc R U . . .
C12 C 0.9167(4) 0.8237(3) 0.3396(3) 0.0711(9) Uani 1 1 d . . . . .
H12 H 1.0210 0.8387 0.3473 0.085 Uiso 1 1 calc R U . . .
C13 C 0.8555(4) 0.8454(3) 0.4288(3) 0.0689(9) Uani 1 1 d . . . . .
H13 H 0.9186 0.8751 0.4969 0.083 Uiso 1 1 calc R U . . .
C14 C 0.6994(3) 0.8230(2) 0.4176(2) 0.0510(7) Uani 1 1 d . . . . .
H14 H 0.6583 0.8376 0.4781 0.061 Uiso 1 1 calc R U . . .
C15 C 0.3590(3) 0.78834(18) 0.42738(18) 0.0346(5) Uani 1 1 d . . . . .
C16 C 0.3226(3) 0.8862(2) 0.4833(2) 0.0430(6) Uani 1 1 d . . . . .
H16 H 0.3225 0.9373 0.4545 0.052 Uiso 1 1 calc R U . . .
C17 C 0.2859(4) 0.9089(2) 0.5835(2) 0.0565(8) Uani 1 1 d . . . . .
H17 H 0.2605 0.9747 0.6208 0.068 Uiso 1 1 calc R U . . .
C18 C 0.2871(4) 0.8344(3) 0.6265(2) 0.0615(8) Uani 1 1 d . . . . .
H18 H 0.2629 0.8497 0.6932 0.074 Uiso 1 1 calc R U . . .
C19 C 0.3243(4) 0.7368(2) 0.5714(2) 0.0616(8) Uani 1 1 d . . . . .
H19 H 0.3255 0.6865 0.6012 0.074 Uiso 1 1 calc R U . . .
C20 C 0.3599(3) 0.7131(2) 0.4719(2) 0.0508(7) Uani 1 1 d . . . . .
H20 H 0.3843 0.6468 0.4348 0.061 Uiso 1 1 calc R U . . .
C21 C 0.3606(3) 0.8344(2) 0.0525(2) 0.0411(6) Uani 1 1 d . . . . .
C22 C 0.2909(5) 0.7790(3) -0.0563(2) 0.0665(9) Uani 1 1 d . . . . .
H22 H 0.1892 0.7407 -0.0770 0.080 Uiso 1 1 calc R U . . .
C23 C 0.3696(7) 0.7799(3) -0.1336(3) 0.0984(15) Uani 1 1 d . . . . .
H23 H 0.3218 0.7406 -0.2061 0.118 Uiso 1 1 calc R U . . .
C24 C 0.5153(7) 0.8374(4) -0.1048(4) 0.1068(18) Uani 1 1 d . . . . .
H24 H 0.5671 0.8389 -0.1577 0.128 Uiso 1 1 calc R U . . .
C25 C 0.5883(5) 0.8936(4) 0.0004(5) 0.1019(15) Uani 1 1 d . . . . .
H25 H 0.6895 0.9328 0.0191 0.122 Uiso 1 1 calc R U . . .
C26 C 0.5097(4) 0.8924(3) 0.0822(3) 0.0675(9) Uani 1 1 d . . . . .
H26 H 0.5588 0.9304 0.1545 0.081 Uiso 1 1 calc R U . . .
C27 C 0.1812(3) 0.9499(2) 0.1875(2) 0.0406(6) Uani 1 1 d . . . . .
C28 C 0.0579(4) 0.9532(3) 0.1267(4) 0.1096(18) Uani 1 1 d . . . . .
H28 H 0.0043 0.8902 0.0648 0.132 Uiso 1 1 calc R U . . .
C29 C 0.0103(5) 1.0508(3) 0.1562(5) 0.139(2) Uani 1 1 d . . . . .
H29 H -0.0755 1.0519 0.1141 0.167 Uiso 1 1 calc R U . . .
C30 C 0.0873(5) 1.1435(3) 0.2452(4) 0.0859(12) Uani 1 1 d . . . . .
H30 H 0.0539 1.2077 0.2654 0.103 Uiso 1 1 calc R U . . .
C31 C 0.2125(5) 1.1419(3) 0.3040(3) 0.0808(12) Uani 1 1 d . . . . .
H31 H 0.2678 1.2060 0.3643 0.097 Uiso 1 1 calc R U . . .
C32 C 0.2600(4) 1.0462(2) 0.2760(2) 0.0646(9) Uani 1 1 d . . . . .
H32 H 0.3473 1.0467 0.3178 0.078 Uiso 1 1 calc R U . . .

loop_
_atom_site_aniso_label
_atom_site_aniso_U_11
_atom_site_aniso_U_22
_atom_site_aniso_U_33
_atom_site_aniso_U_23
_atom_site_aniso_U_13
_atom_site_aniso_U_12
Mn1 0.0346(2) 0.03237(19) 0.0305(2) 0.00847(16) 0.00662(15) 0.00461(15)
Cl1 0.1206(8) 0.0705(5) 0.0495(5) 0.0217(4) 0.0474(5) 0.0237(5)
P1 0.0366(3) 0.0292(3) 0.0294(3) 0.0111(3) 0.0056(3) 0.0052(2)
P2 0.0369(3) 0.0313(3) 0.0263(3) 0.0096(3) 0.0049(3) 0.0058(3)
O1 0.0429(10) 0.0315(8) 0.0328(9) 0.0097(7) 0.0025(7) 0.0041(7)
O2 0.0405(10) 0.0324(9) 0.0456(10) 0.0138(8) 0.0027(8) 0.0030(7)
O3 0.0569(13) 0.0395(10) 0.0575(13) 0.0171(10) -0.0022(10) 0.0070(9)
O4 0.0398(10) 0.0388(9) 0.0315(9) 0.0103(7) 0.0108(7) 0.0042(7)
O5 0.0411(11) 0.0797(14) 0.0447(11) 0.0254(11) 0.0142(9) 0.0158(10)
N1 0.0496(13) 0.0345(10) 0.0325(11) 0.0131(9) 0.0028(9) 0.0066(9)
C1 0.0454(14) 0.0291(11) 0.0338(13) 0.0086(10) 0.0139(11) 0.0080(10)
C2 0.0494(17) 0.0603(17) 0.0397(15) 0.0161(14) 0.0116(13) 0.0077(14)
C3 0.075(2) 0.0651(19) 0.0363(16) 0.0172(15) 0.0104(15) 0.0105(16)
C4 0.073(2) 0.0443(15) 0.0400(16) 0.0156(13) 0.0283(15) 0.0140(14)
C5 0.0552(17) 0.0485(15) 0.0517(17) 0.0198(14) 0.0279(14) 0.0180(13)
C6 0.0464(15) 0.0416(14) 0.0410(14) 0.0167(12) 0.0195(12) 0.0146(12)
C7 0.0410(16) 0.081(2) 0.0564(19) 0.0336(17) 0.0205(14) 0.0215(15)
C8 0.085(3) 0.072(2) 0.096(3) 0.050(2) -0.012(2) 0.0107(19)
C9 0.0389(14) 0.0303(12) 0.0416(14) 0.0117(11) 0.0077(11) 0.0072(10)
C10 0.0480(17) 0.0481(15) 0.0481(16) 0.0093(13) 0.0132(13) 0.0079(13)
C11 0.0524(19) 0.0651(19) 0.074(2) 0.0187(18) 0.0285(18) 0.0157(16)
C12 0.0364(17) 0.075(2) 0.098(3) 0.035(2) 0.0122(18) 0.0108(15)
C13 0.0454(18) 0.079(2) 0.073(2) 0.033(2) -0.0044(17) 0.0074(16)
C14 0.0418(16) 0.0593(17) 0.0460(16) 0.0209(14) 0.0034(13) 0.0084(13)
C15 0.0343(13) 0.0353(12) 0.0287(12) 0.0119(10) 0.0029(10) 0.0039(10)
C16 0.0508(16) 0.0417(14) 0.0364(14) 0.0159(12) 0.0116(12) 0.0132(12)
C17 0.070(2) 0.0523(17) 0.0411(16) 0.0106(14) 0.0205(15) 0.0198(15)
C18 0.082(2) 0.0631(19) 0.0351(15) 0.0185(15) 0.0208(15) 0.0100(17)
C19 0.094(2) 0.0543(18) 0.0387(16) 0.0257(14) 0.0137(16) 0.0134(17)
C20 0.076(2) 0.0416(14) 0.0361(14) 0.0176(12) 0.0122(14) 0.0157(14)
C21 0.0536(16) 0.0366(13) 0.0392(14) 0.0202(11) 0.0153(12) 0.0137(12)
C22 0.104(3) 0.0594(19) 0.0408(17) 0.0260(15) 0.0187(17) 0.0198(18)
C23 0.186(5) 0.080(3) 0.061(2) 0.043(2) 0.063(3) 0.055(3)
C24 0.178(5) 0.111(4) 0.107(4) 0.080(3) 0.102(4) 0.085(4)
C25 0.074(3) 0.122(4) 0.157(5) 0.091(4) 0.064(3) 0.038(3)
C26 0.059(2) 0.077(2) 0.081(2) 0.045(2) 0.0285(18) 0.0165(17)
C27 0.0436(14) 0.0368(13) 0.0431(14) 0.0186(12) 0.0134(12) 0.0090(11)
C28 0.084(3) 0.0417(18) 0.147(4) 0.007(2) -0.053(3) 0.0185(17)
C29 0.084(3) 0.071(3) 0.217(6) 0.033(3) -0.043(3) 0.034(2)
C30 0.102(3) 0.058(2) 0.117(3) 0.040(2) 0.045(3) 0.046(2)
C31 0.144(4) 0.0459(18) 0.053(2) 0.0138(16) 0.022(2) 0.041(2)
C32 0.102(3) 0.0478(16) 0.0413(16) 0.0144(14) 0.0058(17) 0.0304(17)

loop_
_atom_type_symbol
_atom_type_description
_atom_type_scat_dispersion_real
_atom_type_scat_dispersion_imag
_atom_type_scat_source
C C 0.0033 0.0016 'International Tables Vol C Tables 4.2.6.8 and 6.1.1.4'
H H 0.0000 0.0000 'International Tables Vol C Tables 4.2.6.8 and 6.1.1.4'
N N 0.0061 0.0033 'International Tables Vol C Tables 4.2.6.8 and 6.1.1.4'
O O 0.0106 0.0060 'International Tables Vol C Tables 4.2.6.8 and 6.1.1.4'
P P 0.1023 0.0942 'International Tables Vol C Tables 4.2.6.8 and 6.1.1.4'
Cl Cl 0.1484 0.1585 'International Tables Vol C Tables 4.2.6.8 and 6.1.1.4'
Mn Mn 0.3368 0.7283 'International Tables Vol C Tables 4.2.6.8 and 6.1.1.4'

loop_
_geom_angle_atom_site_label_1
_geom_angle_atom_site_label_2
_geom_angle_atom_site_label_3
_geom_angle
_geom_angle_site_symmetry_1
_geom_angle_site_symmetry_3
O1 Mn1 O4 166.82(7) . 2_565
O1 Mn1 O4 110.90(7) . .
O4 Mn1 O4 81.98(7) 2_565 .
O1 Mn1 O5 85.44(7) . 2_565
O4 Mn1 O5 81.38(7) 2_565 2_565
O4 Mn1 O5 160.74(7) . 2_565
O1 Mn1 O2 94.49(6) . .
O4 Mn1 O2 88.81(6) 2_565 .
O4 Mn1 O2 87.16(6) . .
O5 Mn1 O2 102.12(7) 2_565 .
O1 Mn1 O3 94.29(7) . .
O4 Mn1 O3 84.62(7) 2_565 .
O4 Mn1 O3 81.47(7) . .
O5 Mn1 O3 87.37(8) 2_565 .
O2 Mn1 O3 167.55(7) . .
O2 P1 N1 117.46(10) . .
O2 P1 C21 106.78(11) . .
N1 P1 C21 110.88(12) . .
O2 P1 C27 110.85(11) . .
N1 P1 C27 106.12(11) . .
C21 P1 C27 103.96(11) . .
O1 P2 N1 116.96(10) . .
O1 P2 C9 109.79(10) . .
N1 P2 C9 107.39(11) . .
O1 P2 C15 108.18(10) . .
N1 P2 C15 107.84(11) . .
C9 P2 C15 106.14(11) . .
P2 O1 Mn1 128.16(10) . .
P1 O2 Mn1 117.74(10) . .
C8 O3 Mn1 127.0(2) . .
C8 O3 H3O 105(2) . .
Mn1 O3 H3O 111(2) . .
C1 O4 Mn1 131.84(15) . 2_565
C1 O4 Mn1 130.10(15) . .
Mn1 O4 Mn1 98.02(7) 2_565 .
C7 O5 Mn1 130.83(18) . 2_565
P1 N1 P2 132.45(13) . .
O4 C1 C2 120.6(2) . .
O4 C1 C6 123.0(2) . .
C2 C1 C6 116.4(2) . .
C3 C2 C1 122.1(3) . .
C3 C2 H2 119.0 . .
C1 C2 H2 119.0 . .
C2 C3 C4 120.6(3) . .
C2 C3 H3 119.7 . .
C4 C3 H3 119.7 . .
C5 C4 C3 119.5(3) . .
C5 C4 Cl1 120.4(2) . .
C3 C4 Cl1 120.0(2) . .
C4 C5 C6 121.0(3) . .
C4 C5 H5 119.5 . .
C6 C5 H5 119.5 . .
C5 C6 C1 120.4(2) . .
C5 C6 C7 116.1(2) . .
C1 C6 C7 123.5(2) . .
O5 C7 C6 128.0(3) . .
O5 C7 H7 116.0 . .
C6 C7 H7 116.0 . .
O3 C8 H8A 109.5 . .
O3 C8 H8B 109.5 . .
H8A C8 H8B 109.5 . .
O3 C8 H8C 109.5 . .
H8A C8 H8C 109.5 . .
H8B C8 H8C 109.5 . .
C14 C9 C10 118.7(2) . .
C14 C9 P2 122.8(2) . .
C10 C9 P2 118.4(2) . .
C11 C10 C9 120.9(3) . .
C11 C10 H10 119.5 . .
C9 C10 H10 119.5 . .
C10 C11 C12 120.0(3) . .
C10 C11 H11 120.0 . .
C12 C11 H11 120.0 . .
C13 C12 C11 120.1(3) . .
C13 C12 H12 119.9 . .
C11 C12 H12 119.9 . .
C12 C13 C14 120.1(3) . .
C12 C13 H13 119.9 . .
C14 C13 H13 119.9 . .
C9 C14 C13 120.1(3) . .
C9 C14 H14 119.9 . .
C13 C14 H14 119.9 . .
C16 C15 C20 119.3(2) . .
C16 C15 P2 121.20(18) . .
C20 C15 P2 119.51(18) . .
C15 C16 C17 120.2(2) . .
C15 C16 H16 119.9 . .
C17 C16 H16 119.9 . .
C18 C17 C16 120.1(3) . .
C18 C17 H17 120.0 . .
C16 C17 H17 120.0 . .
C17 C18 C19 120.1(3) . .
C17 C18 H18 119.9 . .
C19 C18 H18 119.9 . .
C18 C19 C20 120.3(3) . .
C18 C19 H19 119.8 . .
C20 C19 H19 119.8 . .
C19 C20 C15 120.0(3) . .
C19 C20 H20 120.0 . .
C15 C20 H20 120.0 . .
C26 C21 C22 118.9(3) . .
C26 C21 P1 122.1(2) . .
C22 C21 P1 119.0(2) . .
C23 C22 C21 121.2(4) . .
C23 C22 H22 119.4 . .
C21 C22 H22 119.4 . .
C24 C23 C22 120.1(4) . .
C24 C23 H23 119.9 . .
C22 C23 H23 119.9 . .
C23 C24 C25 121.0(4) . .
C23 C24 H24 119.5 . .
C25 C24 H24 119.5 . .
C24 C25 C26 119.9(4) . .
C24 C25 H25 120.1 . .
C26 C25 H25 120.1 . .
C21 C26 C25 118.9(4) . .
C21 C26 H26 120.5 . .
C25 C26 H26 120.5 . .
C28 C27 C32 117.7(3) . .
C28 C27 P1 122.2(2) . .
C32 C27 P1 120.0(2) . .
C27 C28 C29 120.4(3) . .
C27 C28 H28 119.8 . .
C29 C28 H28 119.8 . .
C30 C29 C28 120.7(4) . .
C30 C29 H29 119.6 . .
C28 C29 H29 119.6 . .
C31 C30 C29 119.2(3) . .
C31 C30 H30 120.4 . .
C29 C30 H30 120.4 . .
C30 C31 C32 120.5(3) . .
C30 C31 H31 119.7 . .
C32 C31 H31 119.7 . .
C27 C32 C31 121.4(3) . .
C27 C32 H32 119.3 . .
C31 C32 H32 119.3 . .

loop_
_geom_bond_atom_site_label_1
_geom_bond_atom_site_label_2
_geom_bond_distance
_geom_bond_site_symmetry_2
Mn1 O1 2.1013(17) .
Mn1 O4 2.1659(17) 2_565
Mn1 O4 2.1734(18) .
Mn1 O5 2.188(2) 2_565
Mn1 O2 2.2311(18) .
Mn1 O3 2.287(2) .
Cl1 C4 1.746(3) .
P1 O2 1.5162(17) .
P1 N1 1.573(2) .
P1 C21 1.808(3) .
P1 C27 1.814(3) .
P2 O1 1.5172(17) .
P2 N1 1.587(2) .
P2 C9 1.808(3) .
P2 C15 1.814(2) .
O3 C8 1.392(4) .
O3 H3O 0.87(4) .
O4 C1 1.317(3) .
O4 Mn1 2.1659(17) 2_565
O5 C7 1.221(3) .
O5 Mn1 2.188(2) 2_565
C1 C2 1.413(4) .
C1 C6 1.415(4) .
C2 C3 1.366(4) .
C2 H2 0.9300 .
C3 C4 1.392(4) .
C3 H3 0.9300 .
C4 C5 1.358(4) .
C5 C6 1.410(3) .
C5 H5 0.9300 .
C6 C7 1.435(4) .
C7 H7 0.9300 .
C8 H8A 0.9600 .
C8 H8B 0.9600 .
C8 H8C 0.9600 .
C9 C14 1.385(4) .
C9 C10 1.390(4) .
C10 C11 1.375(4) .
C10 H10 0.9300 .
C11 C12 1.375(4) .
C11 H11 0.9300 .
C12 C13 1.373(5) .
C12 H12 0.9300 .
C13 C14 1.392(4) .
C13 H13 0.9300 .
C14 H14 0.9300 .
C15 C16 1.377(3) .
C15 C20 1.391(3) .
C16 C17 1.400(4) .
C16 H16 0.9300 .
C17 C18 1.366(4) .
C17 H17 0.9300 .
C18 C19 1.376(4) .
C18 H18 0.9300 .
C19 C20 1.386(4) .
C19 H19 0.9300 .
C20 H20 0.9300 .
C21 C26 1.370(4) .
C21 C22 1.390(4) .
C22 C23 1.371(5) .
C22 H22 0.9300 .
C23 C24 1.342(7) .
C23 H23 0.9300 .
C24 C25 1.357(6) .
C24 H24 0.9300 .
C25 C26 1.425(5) .
C25 H25 0.9300 .
C26 H26 0.9300 .
C27 C28 1.350(4) .
C27 C32 1.374(4) .
C28 C29 1.399(5) .
C28 H28 0.9300 .
C29 C30 1.349(6) .
C29 H29 0.9300 .
C30 C31 1.339(5) .
C30 H30 0.9300 .
C31 C32 1.376(4) .
C31 H31 0.9300 .
C32 H32 0.9300 .

loop_
_geom_torsion_atom_site_label_1
_geom_torsion_atom_site_label_2
_geom_torsion_atom_site_label_3
_geom_torsion_atom_site_label_4
_geom_torsion
_geom_torsion_site_symmetry_1
_geom_torsion_site_symmetry_2
_geom_torsion_site_symmetry_3
_geom_torsion_site_symmetry_4
N1 P2 O1 Mn1 1.47(18) . . . .
C9 P2 O1 Mn1 -121.18(13) . . . .
C15 P2 O1 Mn1 123.40(13) . . . .
N1 P1 O2 Mn1 -42.66(15) . . . .
C21 P1 O2 Mn1 82.53(13) . . . .
C27 P1 O2 Mn1 -164.86(11) . . . .
O2 P1 N1 P2 27.0(2) . . . .
C21 P1 N1 P2 -96.1(2) . . . .
C27 P1 N1 P2 151.63(18) . . . .
O1 P2 N1 P1 -3.3(2) . . . .
C9 P2 N1 P1 120.63(19) . . . .
C15 P2 N1 P1 -125.36(18) . . . .
Mn1 O4 C1 C2 166.38(17) 2_565 . . .
Mn1 O4 C1 C2 -10.7(3) . . . .
Mn1 O4 C1 C6 -14.6(3) 2_565 . . .
Mn1 O4 C1 C6 168.34(16) . . . .
O4 C1 C2 C3 178.5(2) . . . .
C6 C1 C2 C3 -0.6(4) . . . .
C1 C2 C3 C4 -0.8(5) . . . .
C2 C3 C4 C5 0.3(4) . . . .
C2 C3 C4 Cl1 -178.3(2) . . . .
C3 C4 C5 C6 1.5(4) . . . .
Cl1 C4 C5 C6 -179.9(2) . . . .
C4 C5 C6 C1 -2.9(4) . . . .
C4 C5 C6 C7 176.7(3) . . . .
O4 C1 C6 C5 -176.7(2) . . . .
C2 C1 C6 C5 2.3(4) . . . .
O4 C1 C6 C7 3.8(4) . . . .
C2 C1 C6 C7 -177.2(2) . . . .
Mn1 O5 C7 C6 -5.5(5) 2_565 . . .
C5 C6 C7 O5 -172.9(3) . . . .
C1 C6 C7 O5 6.6(5) . . . .
O1 P2 C9 C14 -121.4(2) . . . .
N1 P2 C9 C14 110.5(2) . . . .
C15 P2 C9 C14 -4.6(2) . . . .
O1 P2 C9 C10 62.2(2) . . . .
N1 P2 C9 C10 -66.0(2) . . . .
C15 P2 C9 C10 178.86(19) . . . .
C14 C9 C10 C11 -0.1(4) . . . .
P2 C9 C10 C11 176.5(2) . . . .
C9 C10 C11 C12 0.1(5) . . . .
C10 C11 C12 C13 -0.1(5) . . . .
C11 C12 C13 C14 0.1(5) . . . .
C10 C9 C14 C13 0.1(4) . . . .
P2 C9 C14 C13 -176.4(2) . . . .
C12 C13 C14 C9 -0.1(5) . . . .
O1 P2 C15 C16 -138.4(2) . . . .
N1 P2 C15 C16 -11.0(2) . . . .
C9 P2 C15 C16 103.9(2) . . . .
O1 P2 C15 C20 40.4(2) . . . .
N1 P2 C15 C20 167.8(2) . . . .
C9 P2 C15 C20 -77.4(2) . . . .
C20 C15 C16 C17 -0.5(4) . . . .
P2 C15 C16 C17 178.3(2) . . . .
C15 C16 C17 C18 0.5(4) . . . .
C16 C17 C18 C19 -0.1(5) . . . .
C17 C18 C19 C20 -0.3(5) . . . .
C18 C19 C20 C15 0.3(5) . . . .
C16 C15 C20 C19 0.1(4) . . . .
P2 C15 C20 C19 -178.7(2) . . . .
O2 P1 C21 C26 -156.1(2) . . . .
N1 P1 C21 C26 -27.0(3) . . . .
C27 P1 C21 C26 86.6(3) . . . .
O2 P1 C21 C22 23.7(2) . . . .
N1 P1 C21 C22 152.8(2) . . . .
C27 P1 C21 C22 -93.6(2) . . . .
C26 C21 C22 C23 1.3(5) . . . .
P1 C21 C22 C23 -178.5(3) . . . .
C21 C22 C23 C24 -1.9(6) . . . .
C22 C23 C24 C25 1.4(7) . . . .
C23 C24 C25 C26 -0.3(7) . . . .
C22 C21 C26 C25 -0.2(5) . . . .
P1 C21 C26 C25 179.5(3) . . . .
C24 C25 C26 C21 -0.2(6) . . . .
O2 P1 C27 C28 -33.1(3) . . . .
N1 P1 C27 C28 -161.7(3) . . . .
C21 P1 C27 C28 81.3(3) . . . .
O2 P1 C27 C32 151.7(2) . . . .
N1 P1 C27 C32 23.1(3) . . . .
C21 P1 C27 C32 -93.9(2) . . . .
C32 C27 C28 C29 -2.4(7) . . . .
P1 C27 C28 C29 -177.7(4) . . . .
C27 C28 C29 C30 0.6(8) . . . .
C28 C29 C30 C31 1.5(8) . . . .
C29 C30 C31 C32 -1.7(7) . . . .
C28 C27 C32 C31 2.1(5) . . . .
P1 C27 C32 C31 177.5(3) . . . .
C30 C31 C32 C27 -0.1(6) . . . .
